data_7152866
loop_
_publ_author_name
'Yeh, Ming-Chang P'
'Liang, Chia-Jung'
'Liu, Cheng-Yuan'
'Shih, Ya-Fon'
'Lee, I-Chen'
'Liu, Hsiang-Fang'
'Wang, Jeng-Long'

_publ_section_title
;
 Diastereoselective synthesis of vicinal cis-dihydroxyheterospirocycles by
 one-pot epoxidation/spirocyclization of C(3)-functionalized
 cyclohex-2-en-1-ols.
;
_journal_issue 20
_journal_name_full 'Organic &amp; biomolecular chemistry'
_journal_page_first 3393
_journal_page_last 3399
_journal_paper_doi 10.1039/c3ob27352k
_journal_volume 11
_journal_year 2013
_chemical_formula_moiety 'C11 H18 O4'
_chemical_formula_sum 'C11 H18 O4'
_chemical_formula_weight 214.25
_chemical_name_systematic
;
?
;
_space_group_IT_number 14
_symmetry_cell_setting monoclinic
_symmetry_space_group_name_Hall '-P 2ybc'
_symmetry_space_group_name_H-M 'P 1 21/c 1'
_atom_sites_solution_hydrogens geom
_atom_sites_solution_primary direct
_atom_sites_solution_secondary difmap
_audit_creation_method SHELXL-97
_cell_angle_alpha 90.00
_cell_angle_beta 112.4030(10)
_cell_angle_gamma 90.00
_cell_formula_units_Z 8
_cell_length_a 15.1080(3)
_cell_length_b 9.3204(2)
_cell_length_c 16.7632(4)
_cell_measurement_reflns_used 0
_cell_measurement_temperature 296(2)
_cell_measurement_theta_max 0
_cell_measurement_theta_min 0
_cell_volume 2182.32(8)
_computing_molecular_graphics 'Ortep-3 for Windows (Farrugia, 1997)'
_computing_publication_material 'WinGX publication routines (Farrugia, 1999)'
_computing_structure_refinement 'SHELXL-97 (Sheldrick, 1997)'
_computing_structure_solution 'SHELXS-86 (Sheldrick, 1986)'
_diffrn_ambient_temperature 296(2)
_diffrn_measured_fraction_theta_full 0.993
_diffrn_measured_fraction_theta_max 0.993
_diffrn_radiation_monochromator graphite
_diffrn_radiation_source 'fine-focus sealed tube'
_diffrn_radiation_type MoK\a
_diffrn_radiation_wavelength 0.71073
_diffrn_reflns_av_R_equivalents 0.0283
_diffrn_reflns_av_sigmaI/netI 0.0278
_diffrn_reflns_limit_h_max 17
_diffrn_reflns_limit_h_min -17
_diffrn_reflns_limit_k_max 11
_diffrn_reflns_limit_k_min -9
_diffrn_reflns_limit_l_max 19
_diffrn_reflns_limit_l_min -19
_diffrn_reflns_number 13226
_diffrn_reflns_theta_full 25.02
_diffrn_reflns_theta_max 25.02
_diffrn_reflns_theta_min 2.55
_exptl_absorpt_coefficient_mu 0.098
_exptl_absorpt_correction_T_max 0.9864
_exptl_absorpt_correction_T_min 0.9702
_exptl_absorpt_correction_type multi-scan
_exptl_crystal_colour colorless
_exptl_crystal_density_diffrn 1.304
_exptl_crystal_density_method 'not measured'
_exptl_crystal_description prism
_exptl_crystal_F_000 928
_exptl_crystal_size_max 0.31
_exptl_crystal_size_mid 0.30
_exptl_crystal_size_min 0.14
_refine_diff_density_max 0.234
_refine_diff_density_min -0.263
_refine_diff_density_rms 0.036
_refine_ls_extinction_method none
_refine_ls_goodness_of_fit_ref 0.814
_refine_ls_hydrogen_treatment constr
_refine_ls_matrix_type full
_refine_ls_number_parameters 271
_refine_ls_number_reflns 3820
_refine_ls_number_restraints 0
_refine_ls_restrained_S_all 0.814
_refine_ls_R_factor_all 0.0441
_refine_ls_R_factor_gt 0.0360
_refine_ls_shift/su_max 0.000
_refine_ls_shift/su_mean 0.000
_refine_ls_structure_factor_coef Fsqd
_refine_ls_weighting_details 'calc w=1/[\s^2^(Fo^2^)+(0.0715P)^2^+1.2125P] where P=(Fo^2^+2Fc^2^)/3'
_refine_ls_weighting_scheme calc
_refine_ls_wR_factor_gt 0.0956
_refine_ls_wR_factor_ref 0.1035
_reflns_number_gt 3220
_reflns_number_total 3820
_reflns_threshold_expression >2sigma(I)
_cod_data_source_file c3ob27352k.txt
_cod_data_source_block a14175
_cod_original_sg_symbol_H-M 'P 21/c'
_cod_database_code 7152866

loop_
_symmetry_equiv_pos_as_xyz
'x, y, z'
'-x, y+1/2, -z+1/2'
'-x, -y, -z'
'x, -y-1/2, z-1/2'

loop_
_atom_site_label
_atom_site_type_symbol
_atom_site_fract_x
_atom_site_fract_y
_atom_site_fract_z
_atom_site_U_iso_or_equiv
_atom_site_adp_type
_atom_site_occupancy
_atom_site_symmetry_multiplicity
_atom_site_calc_flag
_atom_site_refinement_flags
C1 C 0.26384(10) 1.06943(16) 0.41708(9) 0.0225(3) Uani 1 1 d .
C2 C 0.17587(10) 0.97799(15) 0.39090(10) 0.0251(3) Uani 1 1 d .
H2A H 0.1348 0.9946 0.3310 0.030 Uiso 1 1 calc R
H2B H 0.1399 0.9971 0.4269 0.030 Uiso 1 1 calc R
C3 C 0.21480(10) 0.82564(16) 0.40406(10) 0.0271(3) Uani 1 1 d .
H3A H 0.2176 0.7873 0.3513 0.033 Uiso 1 1 calc R
H3B H 0.1758 0.7629 0.4235 0.033 Uiso 1 1 calc R
C4 C 0.31558(10) 0.84315(14) 0.47395(10) 0.0224(3) Uani 1 1 d .
C5 C 0.39006(10) 0.74395(15) 0.46198(10) 0.0256(3) Uani 1 1 d .
H5 H 0.3956 0.7660 0.4069 0.031 Uiso 1 1 calc R
C6 C 0.48717(10) 0.76271(15) 0.53471(11) 0.0270(3) Uani 1 1 d .
H6 H 0.5100 0.8602 0.5319 0.032 Uiso 1 1 calc R
C7 C 0.48255(10) 0.74108(16) 0.62259(10) 0.0280(3) Uani 1 1 d .
H7A H 0.5461 0.7532 0.6667 0.034 Uiso 1 1 calc R
H7B H 0.4619 0.6437 0.6266 0.034 Uiso 1 1 calc R
C8 C 0.41356(10) 0.84673(16) 0.63984(10) 0.0265(3) Uani 1 1 d .
C9 C 0.40020(13) 0.80532(19) 0.72285(11) 0.0381(4) Uani 1 1 d .
H9A H 0.3568 0.8714 0.7329 0.057 Uiso 1 1 calc R
H9B H 0.4609 0.8086 0.7705 0.057 Uiso 1 1 calc R
H9C H 0.3745 0.7100 0.7173 0.057 Uiso 1 1 calc R
C10 C 0.45416(11) 0.99966(16) 0.65150(11) 0.0326(4) Uani 1 1 d .
H10A H 0.4632 1.0286 0.6002 0.049 Uiso 1 1 calc R
H10B H 0.5145 1.0020 0.6996 0.049 Uiso 1 1 calc R
H10C H 0.4102 1.0641 0.6620 0.049 Uiso 1 1 calc R
C11 C 0.31557(10) 0.83535(15) 0.56471(9) 0.0236(3) Uani 1 1 d .
H11A H 0.2864 0.7452 0.5703 0.028 Uiso 1 1 calc R
H11B H 0.2751 0.9118 0.5709 0.028 Uiso 1 1 calc R
C12 C 0.06703(10) 0.18831(16) 0.79134(9) 0.0250(3) Uani 1 1 d .
C13 C 0.10784(12) 0.04039(17) 0.80666(10) 0.0316(4) Uani 1 1 d .
H13A H 0.0573 -0.0308 0.7870 0.038 Uiso 1 1 calc R
H13B H 0.1451 0.0250 0.8675 0.038 Uiso 1 1 calc R
C14 C 0.17098(11) 0.03127(16) 0.75495(10) 0.0276(3) Uani 1 1 d .
H14A H 0.1595 -0.0574 0.7223 0.033 Uiso 1 1 calc R
H14B H 0.2381 0.0359 0.7926 0.033 Uiso 1 1 calc R
C15 C 0.14259(10) 0.16170(15) 0.69412(9) 0.0216(3) Uani 1 1 d .
C16 C 0.07152(10) 0.12579(15) 0.60301(9) 0.0217(3) Uani 1 1 d .
H16 H 0.0147 0.0798 0.6063 0.026 Uiso 1 1 calc R
C17 C 0.04227(10) 0.26275(16) 0.54963(9) 0.0233(3) Uani 1 1 d .
H17 H 0.0154 0.3295 0.5796 0.028 Uiso 1 1 calc R
C18 C 0.12884(10) 0.33329(16) 0.54102(9) 0.0263(3) Uani 1 1 d .
H18A H 0.1085 0.4208 0.5077 0.032 Uiso 1 1 calc R
H18B H 0.1543 0.2695 0.5093 0.032 Uiso 1 1 calc R
C19 C 0.20907(10) 0.36980(16) 0.62835(9) 0.0249(3) Uani 1 1 d .
C20 C 0.30084(11) 0.40039(18) 0.61264(11) 0.0343(4) Uani 1 1 d .
H20A H 0.2905 0.4806 0.5742 0.051 Uiso 1 1 calc R
H20B H 0.3175 0.3175 0.5873 0.051 Uiso 1 1 calc R
H20C H 0.3519 0.4222 0.6665 0.051 Uiso 1 1 calc R
C21 C 0.18314(12) 0.50391(16) 0.66770(11) 0.0329(4) Uani 1 1 d .
H21A H 0.1259 0.4861 0.6782 0.049 Uiso 1 1 calc R
H21B H 0.1726 0.5829 0.6284 0.049 Uiso 1 1 calc R
H21C H 0.2346 0.5267 0.7211 0.049 Uiso 1 1 calc R
C22 C 0.22877(10) 0.24043(15) 0.68997(9) 0.0240(3) Uani 1 1 d .
H22A H 0.2670 0.1718 0.6735 0.029 Uiso 1 1 calc R
H22B H 0.2674 0.2735 0.7477 0.029 Uiso 1 1 calc R
O1 O 0.26988(7) 1.19675(11) 0.40613(7) 0.0299(3) Uani 1 1 d .
O2 O 0.34246(7) 0.99011(10) 0.45834(7) 0.0243(2) Uani 1 1 d .
O3 O 0.35351(7) 0.60284(11) 0.45857(7) 0.0314(3) Uani 1 1 d .
H3' H 0.4038 0.5344 0.4667 0.038 Uiso 1 1 d R
O4 O 0.55158(7) 0.66287(11) 0.51998(8) 0.0361(3) Uani 1 1 d .
H4' H 0.6148 0.7029 0.5433 0.043 Uiso 1 1 d R
O5 O 0.01812(8) 0.24789(12) 0.82385(7) 0.0349(3) Uani 1 1 d .
O6 O 0.08986(7) 0.25631(10) 0.73138(6) 0.0232(2) Uani 1 1 d .
O7 O 0.11628(7) 0.03058(11) 0.56391(7) 0.0279(3) Uani 1 1 d .
H7' H 0.0857 -0.0618 0.5585 0.034 Uiso 1 1 d R
O8 O -0.03045(7) 0.23029(12) 0.46697(6) 0.0297(3) Uani 1 1 d .
H8' H -0.0108 0.2536 0.4208 0.036 Uiso 1 1 d R

loop_
_atom_site_aniso_label
_atom_site_aniso_U_11
_atom_site_aniso_U_22
_atom_site_aniso_U_33
_atom_site_aniso_U_23
_atom_site_aniso_U_13
_atom_site_aniso_U_12
C1 0.0238(7) 0.0238(8) 0.0214(7) 0.0019(6) 0.0103(6) 0.0015(6)
C2 0.0207(7) 0.0266(8) 0.0260(8) 0.0013(6) 0.0068(6) -0.0001(6)
C3 0.0237(7) 0.0242(8) 0.0314(8) -0.0012(6) 0.0081(6) -0.0034(6)
C4 0.0209(7) 0.0159(7) 0.0313(8) 0.0016(6) 0.0110(6) -0.0027(5)
C5 0.0265(8) 0.0209(7) 0.0334(8) 0.0000(6) 0.0158(7) -0.0018(6)
C6 0.0215(7) 0.0172(7) 0.0459(10) -0.0005(6) 0.0166(7) 0.0005(6)
C7 0.0192(7) 0.0240(8) 0.0362(9) 0.0026(6) 0.0054(6) 0.0018(6)
C8 0.0259(8) 0.0236(7) 0.0289(8) 0.0027(6) 0.0091(6) 0.0025(6)
C9 0.0408(10) 0.0412(10) 0.0316(9) 0.0061(7) 0.0131(8) 0.0066(8)
C10 0.0309(8) 0.0268(8) 0.0349(9) -0.0038(7) 0.0067(7) 0.0007(6)
C11 0.0207(7) 0.0203(7) 0.0320(8) 0.0022(6) 0.0123(6) 0.0016(6)
C12 0.0251(7) 0.0318(8) 0.0186(7) -0.0008(6) 0.0089(6) -0.0041(6)
C13 0.0387(9) 0.0298(8) 0.0290(8) 0.0050(7) 0.0159(7) -0.0009(7)
C14 0.0317(8) 0.0260(8) 0.0256(8) 0.0036(6) 0.0114(6) 0.0035(6)
C15 0.0241(7) 0.0228(7) 0.0207(7) -0.0008(6) 0.0118(6) 0.0033(6)
C16 0.0207(7) 0.0265(8) 0.0215(7) -0.0019(6) 0.0120(6) -0.0013(6)
C17 0.0219(7) 0.0303(8) 0.0175(7) -0.0011(6) 0.0072(6) -0.0013(6)
C18 0.0287(8) 0.0300(8) 0.0223(8) 0.0022(6) 0.0122(6) -0.0036(6)
C19 0.0240(7) 0.0271(8) 0.0252(8) -0.0008(6) 0.0110(6) -0.0041(6)
C20 0.0304(8) 0.0375(9) 0.0390(9) -0.0008(7) 0.0176(7) -0.0089(7)
C21 0.0398(9) 0.0271(8) 0.0342(9) -0.0005(7) 0.0168(7) -0.0022(7)
C22 0.0200(7) 0.0283(8) 0.0233(8) -0.0024(6) 0.0079(6) -0.0006(6)
O1 0.0276(6) 0.0223(6) 0.0371(6) 0.0063(5) 0.0093(5) 0.0007(4)
O2 0.0198(5) 0.0192(5) 0.0326(6) 0.0045(4) 0.0087(4) -0.0009(4)
O3 0.0250(5) 0.0192(5) 0.0487(7) -0.0042(5) 0.0127(5) -0.0008(4)
O4 0.0229(5) 0.0251(6) 0.0649(8) -0.0071(5) 0.0219(5) 0.0006(4)
O5 0.0387(6) 0.0444(7) 0.0299(6) 0.0014(5) 0.0222(5) 0.0049(5)
O6 0.0278(5) 0.0253(5) 0.0204(5) 0.0013(4) 0.0136(4) 0.0028(4)
O7 0.0304(6) 0.0282(6) 0.0310(6) -0.0078(4) 0.0182(5) -0.0034(4)
O8 0.0254(5) 0.0426(6) 0.0187(5) 0.0018(5) 0.0057(4) -0.0053(5)

loop_
_atom_type_symbol
_atom_type_description
_atom_type_scat_dispersion_real
_atom_type_scat_dispersion_imag
_atom_type_scat_source
C C 0.0033 0.0016 'International Tables Vol C Tables 4.2.6.8 and 6.1.1.4'
H H 0.0000 0.0000 'International Tables Vol C Tables 4.2.6.8 and 6.1.1.4'
O O 0.0106 0.0060 'International Tables Vol C Tables 4.2.6.8 and 6.1.1.4'

loop_
_geom_angle_atom_site_label_1
_geom_angle_atom_site_label_2
_geom_angle_atom_site_label_3
_geom_angle
O1 C1 O2 120.96(13)
O1 C1 C2 128.60(13)
O2 C1 C2 110.44(12)
C1 C2 C3 103.77(11)
C1 C2 H2A 111.0
C3 C2 H2A 111.0
C1 C2 H2B 111.0
C3 C2 H2B 111.0
H2A C2 H2B 109.0
C2 C3 C4 103.16(11)
C2 C3 H3A 111.1
C4 C3 H3A 111.1
C2 C3 H3B 111.1
C4 C3 H3B 111.1
H3A C3 H3B 109.1
O2 C4 C11 108.98(11)
O2 C4 C5 105.75(10)
C11 C4 C5 112.51(12)
O2 C4 C3 102.86(11)
C11 C4 C3 112.30(12)
C5 C4 C3 113.66(12)
O3 C5 C6 112.40(12)
O3 C5 C4 105.74(11)
C6 C5 C4 111.06(12)
O3 C5 H5 109.2
C6 C5 H5 109.2
C4 C5 H5 109.2
O4 C6 C7 111.53(12)
O4 C6 C5 107.36(12)
C7 C6 C5 112.16(12)
O4 C6 H6 108.6
C7 C6 H6 108.6
C5 C6 H6 108.6
C6 C7 C8 112.52(12)
C6 C7 H7A 109.1
C8 C7 H7A 109.1
C6 C7 H7B 109.1
C8 C7 H7B 109.1
H7A C7 H7B 107.8
C9 C8 C10 107.66(13)
C9 C8 C7 110.06(12)
C10 C8 C7 110.59(12)
C9 C8 C11 107.92(12)
C10 C8 C11 112.43(12)
C7 C8 C11 108.14(12)
C8 C9 H9A 109.5
C8 C9 H9B 109.5
H9A C9 H9B 109.5
C8 C9 H9C 109.5
H9A C9 H9C 109.5
H9B C9 H9C 109.5
C8 C10 H10A 109.5
C8 C10 H10B 109.5
H10A C10 H10B 109.5
C8 C10 H10C 109.5
H10A C10 H10C 109.5
H10B C10 H10C 109.5
C4 C11 C8 116.60(12)
C4 C11 H11A 108.1
C8 C11 H11A 108.1
C4 C11 H11B 108.1
C8 C11 H11B 108.1
H11A C11 H11B 107.3
O5 C12 O6 119.86(14)
O5 C12 C13 129.12(14)
O6 C12 C13 111.02(12)
C12 C13 C14 105.19(12)
C12 C13 H13A 110.7
C14 C13 H13A 110.7
C12 C13 H13B 110.7
C14 C13 H13B 110.7
H13A C13 H13B 108.8
C13 C14 C15 104.92(12)
C13 C14 H14A 110.8
C15 C14 H14A 110.8
C13 C14 H14B 110.8
C15 C14 H14B 110.8
H14A C14 H14B 108.8
O6 C15 C22 109.93(11)
O6 C15 C16 105.42(10)
C22 C15 C16 110.32(11)
O6 C15 C14 104.50(11)
C22 C15 C14 112.62(12)
C16 C15 C14 113.60(12)
O7 C16 C17 109.58(11)
O7 C16 C15 108.71(11)
C17 C16 C15 109.78(11)
O7 C16 H16 109.6
C17 C16 H16 109.6
C15 C16 H16 109.6
O8 C17 C18 111.69(11)
O8 C17 C16 109.53(12)
C18 C17 C16 110.53(12)
O8 C17 H17 108.3
C18 C17 H17 108.3
C16 C17 H17 108.3
C17 C18 C19 113.54(12)
C17 C18 H18A 108.9
C19 C18 H18A 108.9
C17 C18 H18B 108.9
C19 C18 H18B 108.9
H18A C18 H18B 107.7
C20 C19 C21 108.57(12)
C20 C19 C22 107.72(12)
C21 C19 C22 111.43(12)
C20 C19 C18 108.26(12)
C21 C19 C18 110.57(13)
C22 C19 C18 110.18(12)
C19 C20 H20A 109.5
C19 C20 H20B 109.5
H20A C20 H20B 109.5
C19 C20 H20C 109.5
H20A C20 H20C 109.5
H20B C20 H20C 109.5
C19 C21 H21A 109.5
C19 C21 H21B 109.5
H21A C21 H21B 109.5
C19 C21 H21C 109.5
H21A C21 H21C 109.5
H21B C21 H21C 109.5
C15 C22 C19 117.30(12)
C15 C22 H22A 108.0
C19 C22 H22A 108.0
C15 C22 H22B 108.0
C19 C22 H22B 108.0
H22A C22 H22B 107.2
C1 O2 C4 110.58(10)
C5 O3 H3' 109.5
C6 O4 H4' 108.2
C12 O6 C15 111.68(11)
C16 O7 H7' 107.9
C17 O8 H8' 112.0

loop_
_geom_bond_atom_site_label_1
_geom_bond_atom_site_label_2
_geom_bond_distance
C1 O1 1.2095(18)
C1 O2 1.3451(17)
C1 C2 1.497(2)
C2 C3 1.521(2)
C2 H2A 0.9700
C2 H2B 0.9700
C3 C4 1.536(2)
C3 H3A 0.9700
C3 H3B 0.9700
C4 O2 1.4800(16)
C4 C11 1.523(2)
C4 C5 1.528(2)
C5 O3 1.4192(17)
C5 C6 1.519(2)
C5 H5 0.9800
C6 O4 1.4342(17)
C6 C7 1.515(2)
C6 H6 0.9800
C7 C8 1.539(2)
C7 H7A 0.9700
C7 H7B 0.9700
C8 C9 1.530(2)
C8 C10 1.535(2)
C8 C11 1.539(2)
C9 H9A 0.9600
C9 H9B 0.9600
C9 H9C 0.9600
C10 H10A 0.9600
C10 H10B 0.9600
C10 H10C 0.9600
C11 H11A 0.9700
C11 H11B 0.9700
C12 O5 1.2077(18)
C12 O6 1.3397(17)
C12 C13 1.492(2)
C13 C14 1.516(2)
C13 H13A 0.9700
C13 H13B 0.9700
C14 C15 1.539(2)
C14 H14A 0.9700
C14 H14B 0.9700
C15 O6 1.4771(16)
C15 C22 1.5190(19)
C15 C16 1.532(2)
C16 O7 1.4186(17)
C16 C17 1.525(2)
C16 H16 0.9800
C17 O8 1.4347(17)
C17 C18 1.519(2)
C17 H17 0.9800
C18 C19 1.541(2)
C18 H18A 0.9700
C18 H18B 0.9700
C19 C20 1.533(2)
C19 C21 1.532(2)
C19 C22 1.541(2)
C20 H20A 0.9600
C20 H20B 0.9600
C20 H20C 0.9600
C21 H21A 0.9600
C21 H21B 0.9600
C21 H21C 0.9600
C22 H22A 0.9700
C22 H22B 0.9700
O3 H3' 0.9608
O4 H4' 0.9589
O7 H7' 0.9648
O8 H8' 0.9541
